data_7160868
loop_
_publ_author_name
'More, Karan Prakash'
'Valvi, Mangesh Biramya'
'Shubham, ?'
'Adimurthy, Subbarayappa'

_publ_section_title
;
 Ruthenium(II)-catalyzed regioselective C-H alkylation of pyridotriazoles
 with maleimides: access to triazolopyridine-succinimide scaffolds.
;
_journal_issue 47
_journal_name_full 'Organic &amp; biomolecular chemistry'
_journal_page_first 10753
_journal_page_last 10759
_journal_paper_doi 10.1039/d5ob01432h
_journal_volume 23
_journal_year 2025
_chemical_formula_moiety 'C22 H14 Cl2 N4 O2'
_chemical_formula_sum 'C22 H14 Cl2 N4 O2'
_chemical_formula_weight 437.27
_space_group_crystal_system orthorhombic
_space_group_IT_number 61
_space_group_name_Hall '-P 2ac 2ab'
_space_group_name_H-M_alt 'P b c a'
_atom_sites_solution_hydrogens geom
_audit_creation_date 2025-03-11
_audit_creation_method
;
Olex2 1.2
(compiled 2018.05.29 svn.r3508 for OlexSys, GUI svn.r5506)
;
_audit_update_record
;
2025-07-21 deposited with the CCDC.	2025-11-13 downloaded from the CCDC.
;
_cell_angle_alpha 90
_cell_angle_beta 90
_cell_angle_gamma 90
_cell_formula_units_Z 8
_cell_length_a 12.6257(5)
_cell_length_b 14.2516(6)
_cell_length_c 21.6716(10)
_cell_measurement_reflns_used 9926
_cell_measurement_temperature 298
_cell_measurement_theta_max 27.004
_cell_measurement_theta_min 2.351
_cell_volume 3899.5(3)
_computing_cell_refinement 'SAINT V8.40B (?, 2016)'
_computing_data_reduction 'SAINT V8.40B (?, 2016)'
_computing_molecular_graphics 'Olex2 (Dolomanov et al., 2009)'
_computing_publication_material 'Olex2 (Dolomanov et al., 2009)'
_computing_structure_refinement 'ShelXL (Sheldrick, 2015)'
_computing_structure_solution 'SHELXT 2018/2 (Sheldrick, 2018)'
_diffrn_ambient_temperature 298
_diffrn_measured_fraction_theta_full 1.000
_diffrn_measured_fraction_theta_max 1.000
_diffrn_measurement_device_type 'Bruker D8 QUEST'
_diffrn_radiation_type MoK\a
_diffrn_radiation_wavelength 0.71073
_diffrn_reflns_av_R_equivalents 0.1413
_diffrn_reflns_av_unetI/netI 0.0290
_diffrn_reflns_Laue_measured_fraction_full 1.000
_diffrn_reflns_Laue_measured_fraction_max 1.000
_diffrn_reflns_limit_h_max 15
_diffrn_reflns_limit_h_min -15
_diffrn_reflns_limit_k_max 16
_diffrn_reflns_limit_k_min -16
_diffrn_reflns_limit_l_max 25
_diffrn_reflns_limit_l_min -25
_diffrn_reflns_number 135637
_diffrn_reflns_point_group_measured_fraction_full 1.000
_diffrn_reflns_point_group_measured_fraction_max 1.000
_diffrn_reflns_theta_full 24.997
_diffrn_reflns_theta_max 24.997
_diffrn_reflns_theta_min 1.879
_exptl_absorpt_coefficient_mu 0.361
_exptl_absorpt_correction_T_max 0.7461
_exptl_absorpt_correction_T_min 0.5395
_exptl_absorpt_correction_type multi-scan
_exptl_absorpt_process_details
'SADABS-2016/2 (Bruker,2016/2) was used for absorption correction. wR2(int) was 0.1372 before and 0.1027 after correction. The Ratio of minimum to maximum transmission is 0.7231. The \l/2 correction factor is Not present.'
_exptl_crystal_colour colourless
_exptl_crystal_colour_primary colourless
_exptl_crystal_density_diffrn 1.490
_exptl_crystal_description needle
_exptl_crystal_F_000 1792
_exptl_crystal_size_max 0.42
_exptl_crystal_size_mid 0.08
_exptl_crystal_size_min 0.04
_refine_diff_density_max 0.203
_refine_diff_density_min -0.319
_refine_diff_density_rms 0.058
_refine_ls_extinction_method none
_refine_ls_goodness_of_fit_ref 1.204
_refine_ls_hydrogen_treatment constr
_refine_ls_matrix_type full
_refine_ls_number_parameters 271
_refine_ls_number_reflns 3430
_refine_ls_number_restraints 0
_refine_ls_restrained_S_all 1.204
_refine_ls_R_factor_all 0.0761
_refine_ls_R_factor_gt 0.0479
_refine_ls_shift/su_max 0.000
_refine_ls_shift/su_mean 0.000
_refine_ls_structure_factor_coef Fsqd
_refine_ls_weighting_details 'w=1/[\s^2^(Fo^2^)+(0.0676P)^2^+2.0935P] where P=(Fo^2^+2Fc^2^)/3'
_refine_ls_weighting_scheme calc
_refine_ls_wR_factor_gt 0.1165
_refine_ls_wR_factor_ref 0.1562
_reflns_Friedel_coverage 0.000
_reflns_number_gt 2508
_reflns_number_total 3430
_reflns_threshold_expression 'I > 2\s(I)'
_cod_data_source_file d5ob01432h3.cif
_cod_data_source_block kpm_220b_0m_a
_cod_depositor_comments 'Adding full bibliography for 7160867--7160868.cif.'
_cod_database_code 7160868
_shelx_shelxl_version_number 2018/3
_shelx_space_group_comment
;
The symmetry employed for this shelxl refinement is uniquely defined
by the following loop, which should always be used as a source of
symmetry information in preference to the above space-group names.
They are only intended as comments.
;
_shelx_estimated_absorpt_t_max 0.986
_shelx_estimated_absorpt_t_min 0.863
_olex2_refinement_description
;
1. Fixed Uiso
 At 1.2 times of:
  All C(H) groups, All C(H,H) groups
2.a Ternary CH refined with riding coordinates:
 C6(H6)
2.b Secondary CH2 refined with riding coordinates:
 C20(H20A,H20B)
2.c Aromatic/amide H refined with riding coordinates:
 C2(H2), C3(H3), C11(H11), C12(H12), C14(H14), C15(H15), C16(H16), C17(H17),
 C19(H19), C22(H22), C23(H23)
;
_olex2_submission_special_instructions 'No special instructions were received'

loop_
_space_group_symop_operation_xyz
'x, y, z'
'x+1/2, -y+1/2, -z'
'-x, y+1/2, -z+1/2'
'-x+1/2, -y, z+1/2'
'-x, -y, -z'
'-x-1/2, y-1/2, z'
'x, -y-1/2, z-1/2'
'x-1/2, y, -z-1/2'

loop_
_atom_site_label
_atom_site_type_symbol
_atom_site_fract_x
_atom_site_fract_y
_atom_site_fract_z
_atom_site_U_iso_or_equiv
_atom_site_adp_type
_atom_site_occupancy
_atom_site_site_symmetry_order
_atom_site_calc_flag
_atom_site_refinement_flags_posn
_atom_site_refinement_flags_adp
_atom_site_refinement_flags_occupancy
_atom_site_disorder_assembly
_atom_site_disorder_group
Cl1 Cl 0.31506(8) 0.77533(6) 0.97337(4) 0.0680(3) Uani 1 1 d . . . . .
Cl2 Cl 0.85723(7) 0.47103(7) 0.50574(5) 0.0760(3) Uani 1 1 d . . . . .
O1 O 0.61048(16) 0.64981(16) 0.73180(10) 0.0567(6) Uani 1 1 d . . . . .
O2 O 0.37328(18) 0.42208(16) 0.78100(11) 0.0663(7) Uani 1 1 d . . . . .
N1 N 0.49051(18) 0.54511(17) 0.77110(11) 0.0457(6) Uani 1 1 d . . . . .
N2 N 0.32077(19) 0.69195(18) 0.64928(12) 0.0503(6) Uani 1 1 d . . . . .
N3 N 0.37024(19) 0.54939(18) 0.63739(12) 0.0520(6) Uani 1 1 d . . . . .
C1 C 0.3689(2) 0.7137(2) 0.91168(14) 0.0490(7) Uani 1 1 d . . . . .
C2 C 0.3085(2) 0.6977(2) 0.86028(14) 0.0514(7) Uani 1 1 d . . . . .
H2 H 0.241111 0.723601 0.857024 0.062 Uiso 1 1 calc R . . . .
C3 C 0.3489(2) 0.6426(2) 0.81313(14) 0.0496(7) Uani 1 1 d . . . . .
H3 H 0.308345 0.630581 0.778171 0.059 Uiso 1 1 calc R . . . .
C4 C 0.4495(2) 0.6055(2) 0.81834(13) 0.0432(6) Uani 1 1 d . . . . .
C5 C 0.5719(2) 0.5727(2) 0.73195(13) 0.0451(7) Uani 1 1 d . . . . .
C6 C 0.6028(2) 0.4887(2) 0.69244(13) 0.0484(7) Uani 1 1 d . . . . .
H6 H 0.669905 0.464567 0.708791 0.058 Uiso 1 1 calc R . . . .
C7 C 0.6217(2) 0.5136(2) 0.62528(13) 0.0443(7) Uani 1 1 d . . . . .
C8 C 0.5500(2) 0.5672(2) 0.59102(13) 0.0457(7) Uani 1 1 d . . . . .
C9 C 0.4499(2) 0.6038(2) 0.61673(13) 0.0445(7) Uani 1 1 d . . . . .
C10 C 0.4201(2) 0.6974(2) 0.62359(13) 0.0460(7) Uani 1 1 d . . . . .
C11 C 0.2618(3) 0.7694(3) 0.66542(17) 0.0647(9) Uani 1 1 d . . . . .
H11 H 0.195629 0.763348 0.683834 0.078 Uiso 1 1 calc R . . . .
C12 C 0.3037(3) 0.8539(3) 0.65353(17) 0.0705(10) Uani 1 1 d . . . . .
H12 H 0.265225 0.907533 0.663351 0.085 Uiso 1 1 calc R . . . .
N13 N 0.2905(2) 0.60141(19) 0.65751(13) 0.0568(7) Uani 1 1 d . . . . .
C14 C 0.4635(3) 0.7863(2) 0.61232(16) 0.0606(9) Uani 1 1 d . . . . .
H14 H 0.530955 0.792438 0.595553 0.073 Uiso 1 1 calc R . . . .
C15 C 0.4048(3) 0.8635(2) 0.62644(17) 0.0712(10) Uani 1 1 d . . . . .
H15 H 0.431506 0.922967 0.618172 0.085 Uiso 1 1 calc R . . . .
C16 C 0.5757(3) 0.5900(2) 0.53009(14) 0.0555(8) Uani 1 1 d . . . . .
H16 H 0.528379 0.625542 0.506937 0.067 Uiso 1 1 calc R . . . .
C17 C 0.6692(3) 0.5612(2) 0.50345(15) 0.0591(9) Uani 1 1 d . . . . .
H17 H 0.685222 0.577253 0.462933 0.071 Uiso 1 1 calc R . . . .
C18 C 0.7384(3) 0.5081(2) 0.53790(15) 0.0540(8) Uani 1 1 d . . . . .
C19 C 0.7157(2) 0.4840(2) 0.59810(14) 0.0505(7) Uani 1 1 d . . . . .
H19 H 0.763437 0.447959 0.620587 0.061 Uiso 1 1 calc R . . . .
C20 C 0.5175(3) 0.4148(2) 0.70655(15) 0.0526(8) Uani 1 1 d . . . . .
H20A H 0.475436 0.401857 0.670074 0.063 Uiso 1 1 calc R . . . .
H20B H 0.549679 0.356794 0.720523 0.063 Uiso 1 1 calc R . . . .
C21 C 0.4497(2) 0.4568(2) 0.75664(14) 0.0502(7) Uani 1 1 d . . . . .
C22 C 0.5114(2) 0.6255(2) 0.86897(14) 0.0522(8) Uani 1 1 d . . . . .
H22 H 0.580207 0.602495 0.871373 0.063 Uiso 1 1 calc R . . . .
C23 C 0.4711(3) 0.6798(2) 0.91608(15) 0.0560(8) Uani 1 1 d . . . . .
H23 H 0.512286 0.693465 0.950505 0.067 Uiso 1 1 calc R . . . .

loop_
_atom_site_aniso_label
_atom_site_aniso_U_11
_atom_site_aniso_U_22
_atom_site_aniso_U_33
_atom_site_aniso_U_23
_atom_site_aniso_U_13
_atom_site_aniso_U_12
Cl1 0.0873(7) 0.0582(5) 0.0583(5) -0.0129(4) 0.0104(4) 0.0093(4)
Cl2 0.0654(6) 0.0829(7) 0.0796(6) -0.0125(5) 0.0329(5) -0.0007(5)
O1 0.0505(12) 0.0653(15) 0.0543(13) -0.0092(11) 0.0061(10) -0.0104(11)
O2 0.0635(15) 0.0598(14) 0.0757(16) -0.0032(12) 0.0195(12) -0.0091(12)
N1 0.0409(13) 0.0539(14) 0.0424(13) -0.0058(11) 0.0040(10) 0.0009(11)
N2 0.0462(14) 0.0521(15) 0.0526(15) -0.0003(12) -0.0054(12) 0.0079(12)
N3 0.0441(14) 0.0515(15) 0.0604(16) 0.0008(12) 0.0008(12) 0.0013(12)
C1 0.0579(18) 0.0415(16) 0.0477(17) -0.0018(13) 0.0060(14) 0.0012(13)
C2 0.0405(15) 0.0571(18) 0.0565(19) -0.0027(15) 0.0047(14) 0.0032(14)
C3 0.0419(16) 0.0619(19) 0.0448(16) -0.0056(14) -0.0003(13) -0.0002(14)
C4 0.0389(15) 0.0484(16) 0.0423(15) -0.0004(13) 0.0054(12) 0.0001(13)
C5 0.0362(14) 0.0590(19) 0.0400(15) -0.0026(13) -0.0021(12) 0.0028(14)
C6 0.0421(15) 0.0589(18) 0.0442(16) -0.0025(14) 0.0001(13) 0.0075(14)
C7 0.0434(15) 0.0487(16) 0.0408(15) -0.0067(13) 0.0017(12) 0.0007(13)
C8 0.0467(16) 0.0454(16) 0.0450(16) -0.0051(13) 0.0027(13) -0.0030(13)
C9 0.0422(15) 0.0475(16) 0.0437(15) -0.0001(13) -0.0047(12) 0.0007(13)
C10 0.0471(17) 0.0496(17) 0.0411(15) -0.0021(13) -0.0073(13) 0.0018(13)
C11 0.062(2) 0.064(2) 0.068(2) -0.0039(17) -0.0042(17) 0.0232(18)
C12 0.082(3) 0.061(2) 0.068(2) -0.0075(18) -0.010(2) 0.026(2)
N13 0.0449(14) 0.0563(16) 0.0691(18) 0.0014(13) 0.0019(13) 0.0045(12)
C14 0.068(2) 0.056(2) 0.058(2) 0.0016(16) -0.0053(17) -0.0059(17)
C15 0.098(3) 0.0454(19) 0.070(2) -0.0013(17) -0.017(2) 0.0002(19)
C16 0.0590(19) 0.060(2) 0.0475(17) 0.0016(15) 0.0013(15) -0.0017(16)
C17 0.069(2) 0.064(2) 0.0443(17) -0.0053(15) 0.0132(16) -0.0086(17)
C18 0.0534(18) 0.0549(18) 0.0536(19) -0.0156(15) 0.0134(15) -0.0074(15)
C19 0.0471(17) 0.0530(18) 0.0514(18) -0.0101(14) 0.0034(14) 0.0025(14)
C20 0.0605(19) 0.0462(17) 0.0511(17) -0.0014(14) 0.0056(14) 0.0081(14)
C21 0.0493(17) 0.0498(17) 0.0515(17) 0.0009(14) 0.0017(14) 0.0008(14)
C22 0.0452(16) 0.0587(19) 0.0528(18) -0.0018(15) -0.0069(14) 0.0086(14)
C23 0.062(2) 0.0550(19) 0.0507(18) -0.0074(15) -0.0123(15) 0.0051(15)

loop_
_atom_type_symbol
_atom_type_description
_atom_type_scat_dispersion_real
_atom_type_scat_dispersion_imag
_atom_type_scat_source
C C 0.0033 0.0016 'International Tables Vol C Tables 4.2.6.8 and 6.1.1.4'
H H 0.0000 0.0000 'International Tables Vol C Tables 4.2.6.8 and 6.1.1.4'
Cl Cl 0.1484 0.1585 'International Tables Vol C Tables 4.2.6.8 and 6.1.1.4'
N N 0.0061 0.0033 'International Tables Vol C Tables 4.2.6.8 and 6.1.1.4'
O O 0.0106 0.0060 'International Tables Vol C Tables 4.2.6.8 and 6.1.1.4'

loop_
_geom_angle_atom_site_label_1
_geom_angle_atom_site_label_2
_geom_angle_atom_site_label_3
_geom_angle
_geom_angle_site_symmetry_1
_geom_angle_site_symmetry_3
_geom_angle_publ_flag
C5 N1 C4 122.2(2) . . ?
C5 N1 C21 113.1(2) . . ?
C21 N1 C4 124.6(2) . . ?
C10 N2 C11 123.5(3) . . ?
N13 N2 C10 111.3(2) . . ?
N13 N2 C11 125.2(3) . . ?
N13 N3 C9 110.8(2) . . ?
C2 C1 Cl1 119.5(2) . . ?
C2 C1 C23 121.2(3) . . ?
C23 C1 Cl1 119.3(2) . . ?
C1 C2 H2 120.3 . . ?
C1 C2 C3 119.3(3) . . ?
C3 C2 H2 120.3 . . ?
C2 C3 H3 120.2 . . ?
C4 C3 C2 119.7(3) . . ?
C4 C3 H3 120.2 . . ?
C3 C4 N1 120.2(3) . . ?
C22 C4 N1 119.2(2) . . ?
C22 C4 C3 120.6(3) . . ?
O1 C5 N1 124.1(3) . . ?
O1 C5 C6 127.9(3) . . ?
N1 C5 C6 108.0(3) . . ?
C5 C6 H6 107.1 . . ?
C5 C6 C20 104.3(2) . . ?
C7 C6 C5 113.3(3) . . ?
C7 C6 H6 107.1 . . ?
C7 C6 C20 117.4(3) . . ?
C20 C6 H6 107.1 . . ?
C8 C7 C6 122.4(2) . . ?
C19 C7 C6 118.0(3) . . ?
C19 C7 C8 119.6(3) . . ?
C7 C8 C9 123.1(3) . . ?
C16 C8 C7 118.6(3) . . ?
C16 C8 C9 118.3(3) . . ?
N3 C9 C8 124.2(3) . . ?
N3 C9 C10 108.3(3) . . ?
C10 C9 C8 127.5(3) . . ?
N2 C10 C9 103.7(3) . . ?
N2 C10 C14 118.5(3) . . ?
C9 C10 C14 137.8(3) . . ?
N2 C11 H11 121.4 . . ?
C12 C11 N2 117.3(3) . . ?
C12 C11 H11 121.4 . . ?
C11 C12 H12 119.2 . . ?
C11 C12 C15 121.6(3) . . ?
C15 C12 H12 119.2 . . ?
N3 N13 N2 106.0(2) . . ?
C10 C14 H14 120.7 . . ?
C15 C14 C10 118.6(3) . . ?
C15 C14 H14 120.7 . . ?
C12 C15 H15 119.7 . . ?
C14 C15 C12 120.5(3) . . ?
C14 C15 H15 119.7 . . ?
C8 C16 H16 119.1 . . ?
C17 C16 C8 121.7(3) . . ?
C17 C16 H16 119.1 . . ?
C16 C17 H17 120.6 . . ?
C18 C17 C16 118.8(3) . . ?
C18 C17 H17 120.6 . . ?
C17 C18 Cl2 119.9(3) . . ?
C17 C18 C19 121.2(3) . . ?
C19 C18 Cl2 118.9(3) . . ?
C7 C19 H19 119.9 . . ?
C18 C19 C7 120.2(3) . . ?
C18 C19 H19 119.9 . . ?
C6 C20 H20A 110.6 . . ?
C6 C20 H20B 110.6 . . ?
H20A C20 H20B 108.7 . . ?
C21 C20 C6 105.7(2) . . ?
C21 C20 H20A 110.6 . . ?
C21 C20 H20B 110.6 . . ?
O2 C21 N1 124.6(3) . . ?
O2 C21 C20 127.4(3) . . ?
N1 C21 C20 108.0(2) . . ?
C4 C22 H22 120.1 . . ?
C4 C22 C23 119.8(3) . . ?
C23 C22 H22 120.1 . . ?
C1 C23 H23 120.3 . . ?
C22 C23 C1 119.4(3) . . ?
C22 C23 H23 120.3 . . ?

loop_
_geom_bond_atom_site_label_1
_geom_bond_atom_site_label_2
_geom_bond_distance
_geom_bond_site_symmetry_2
_geom_bond_publ_flag
Cl1 C1 1.738(3) . ?
Cl2 C18 1.737(3) . ?
O1 C5 1.201(4) . ?
O2 C21 1.206(4) . ?
N1 C4 1.435(4) . ?
N1 C5 1.390(4) . ?
N1 C21 1.396(4) . ?
N2 C10 1.375(4) . ?
N2 C11 1.377(4) . ?
N2 N13 1.358(4) . ?
N3 C9 1.347(4) . ?
N3 N13 1.324(3) . ?
C1 C2 1.369(4) . ?
C1 C23 1.381(4) . ?
C2 H2 0.9300 . ?
C2 C3 1.386(4) . ?
C3 H3 0.9300 . ?
C3 C4 1.381(4) . ?
C4 C22 1.377(4) . ?
C5 C6 1.523(4) . ?
C6 H6 0.9800 . ?
C6 C7 1.517(4) . ?
C6 C20 1.537(4) . ?
C7 C8 1.398(4) . ?
C7 C19 1.391(4) . ?
C8 C9 1.476(4) . ?
C8 C16 1.398(4) . ?
C9 C10 1.393(4) . ?
C10 C14 1.402(4) . ?
C11 H11 0.9300 . ?
C11 C12 1.340(5) . ?
C12 H12 0.9300 . ?
C12 C15 1.412(6) . ?
C14 H14 0.9300 . ?
C14 C15 1.361(5) . ?
C15 H15 0.9300 . ?
C16 H16 0.9300 . ?
C16 C17 1.377(5) . ?
C17 H17 0.9300 . ?
C17 C18 1.376(5) . ?
C18 C19 1.379(4) . ?
C19 H19 0.9300 . ?
C20 H20A 0.9700 . ?
C20 H20B 0.9700 . ?
C20 C21 1.506(4) . ?
C22 H22 0.9300 . ?
C22 C23 1.379(4) . ?
C23 H23 0.9300 . ?

loop_
_geom_torsion_atom_site_label_1
_geom_torsion_atom_site_label_2
_geom_torsion_atom_site_label_3
_geom_torsion_atom_site_label_4
_geom_torsion
_geom_torsion_site_symmetry_1
_geom_torsion_site_symmetry_2
_geom_torsion_site_symmetry_3
_geom_torsion_site_symmetry_4
_geom_torsion_publ_flag
Cl1 C1 C2 C3 -175.2(2) . . . . ?
Cl1 C1 C23 C22 175.6(3) . . . . ?
Cl2 C18 C19 C7 179.3(2) . . . . ?
O1 C5 C6 C7 -43.9(4) . . . . ?
O1 C5 C6 C20 -172.8(3) . . . . ?
N1 C4 C22 C23 -176.9(3) . . . . ?
N1 C5 C6 C7 137.6(2) . . . . ?
N1 C5 C6 C20 8.8(3) . . . . ?
N2 C10 C14 C15 -1.0(5) . . . . ?
N2 C11 C12 C15 -1.0(5) . . . . ?
N3 C9 C10 N2 0.4(3) . . . . ?
N3 C9 C10 C14 179.5(4) . . . . ?
C1 C2 C3 C4 -0.7(5) . . . . ?
C2 C1 C23 C22 -2.8(5) . . . . ?
C2 C3 C4 N1 177.4(3) . . . . ?
C2 C3 C4 C22 -2.2(5) . . . . ?
C3 C4 C22 C23 2.7(5) . . . . ?
C4 N1 C5 O1 -4.3(4) . . . . ?
C4 N1 C5 C6 174.3(2) . . . . ?
C4 N1 C21 O2 2.2(5) . . . . ?
C4 N1 C21 C20 -177.7(3) . . . . ?
C4 C22 C23 C1 -0.2(5) . . . . ?
C5 N1 C4 C3 110.4(3) . . . . ?
C5 N1 C4 C22 -70.1(4) . . . . ?
C5 N1 C21 O2 -173.6(3) . . . . ?
C5 N1 C21 C20 6.5(3) . . . . ?
C5 C6 C7 C8 -48.9(4) . . . . ?
C5 C6 C7 C19 128.9(3) . . . . ?
C5 C6 C20 C21 -4.9(3) . . . . ?
C6 C7 C8 C9 -0.4(4) . . . . ?
C6 C7 C8 C16 177.5(3) . . . . ?
C6 C7 C19 C18 -177.4(3) . . . . ?
C6 C20 C21 O2 179.7(3) . . . . ?
C6 C20 C21 N1 -0.5(3) . . . . ?
C7 C6 C20 C21 -131.2(3) . . . . ?
C7 C8 C9 N3 -63.0(4) . . . . ?
C7 C8 C9 C10 117.7(3) . . . . ?
C7 C8 C16 C17 -0.2(5) . . . . ?
C8 C7 C19 C18 0.4(4) . . . . ?
C8 C9 C10 N2 179.8(3) . . . . ?
C8 C9 C10 C14 -1.1(6) . . . . ?
C8 C16 C17 C18 0.4(5) . . . . ?
C9 N3 N13 N2 0.0(3) . . . . ?
C9 C8 C16 C17 177.8(3) . . . . ?
C9 C10 C14 C15 180.0(3) . . . . ?
C10 N2 C11 C12 1.9(5) . . . . ?
C10 N2 N13 N3 0.2(3) . . . . ?
C10 C14 C15 C12 1.8(5) . . . . ?
C11 N2 C10 C9 178.4(3) . . . . ?
C11 N2 C10 C14 -0.9(4) . . . . ?
C11 N2 N13 N3 -178.5(3) . . . . ?
C11 C12 C15 C14 -0.9(6) . . . . ?
N13 N2 C10 C9 -0.3(3) . . . . ?
N13 N2 C10 C14 -179.7(3) . . . . ?
N13 N2 C11 C12 -179.5(3) . . . . ?
N13 N3 C9 C8 -179.7(3) . . . . ?
N13 N3 C9 C10 -0.3(3) . . . . ?
C16 C8 C9 N3 119.1(3) . . . . ?
C16 C8 C9 C10 -60.2(4) . . . . ?
C16 C17 C18 Cl2 -179.7(2) . . . . ?
C16 C17 C18 C19 -0.2(5) . . . . ?
C17 C18 C19 C7 -0.2(5) . . . . ?
C19 C7 C8 C9 -178.2(3) . . . . ?
C19 C7 C8 C16 -0.3(4) . . . . ?
C20 C6 C7 C8 72.9(4) . . . . ?
C20 C6 C7 C19 -109.3(3) . . . . ?
C21 N1 C4 C3 -65.1(4) . . . . ?
C21 N1 C4 C22 114.5(3) . . . . ?
C21 N1 C5 O1 171.6(3) . . . . ?
C21 N1 C5 C6 -9.8(3) . . . . ?
C23 C1 C2 C3 3.2(5) . . . . ?
